data_4071263
loop_
_publ_author_name
'Evans, William J.'
'Montalvo, Elizabeth'
'Champagne, Timothy M.'
'Ziller, Joseph W.'
'DiPasquale, Antonio G.'
'Rheingold, Arnold L.'

_publ_section_title
;
 Diazomethane Insertion into Lanthanide&#x2212; and
 Yttrium&#x2212;C(allyl) Bonds To Form the \h2-Hydrazonato Complexes
 (C5Me5)2Ln[\h2(N,N&#x2032;)-RNNCHSiMe3] (R = C3H5)
;
_journal_issue 14
_journal_name_full Organometallics
_journal_page_first 3582
_journal_paper_doi 10.1021/om800065j
_journal_volume 27
_journal_year 2008
_chemical_formula_sum 'C27 H45 N2 Si Y'
_chemical_formula_weight 514.65
_chemical_name_common UCI15
_chemical_name_systematic
;
 ?
;
_space_group_IT_number 14
_symmetry_cell_setting monoclinic
_symmetry_space_group_name_Hall '-P 2ybc'
_symmetry_space_group_name_H-M 'P 1 21/c 1'
_atom_sites_solution_hydrogens geom
_atom_sites_solution_primary direct
_atom_sites_solution_secondary difmap
_audit_creation_method SHELXL-97
_cell_angle_alpha 90.00
_cell_angle_beta 106.132(2)
_cell_angle_gamma 90.00
_cell_formula_units_Z 4
_cell_length_a 11.5090(15)
_cell_length_b 13.9781(19)
_cell_length_c 18.573(3)
_cell_measurement_reflns_used 7039
_cell_measurement_temperature 100(2)
_cell_measurement_theta_max 28.14
_cell_measurement_theta_min 2.28
_cell_volume 2870.3(7)
_computing_cell_refinement 'Bruker SMART'
_computing_data_collection 'Bruker SMART'
_computing_data_reduction 'Bruker SAINT'
_computing_molecular_graphics ORTEP-32
_computing_publication_material WinGX
_computing_structure_refinement SHELXL-97
_computing_structure_solution SIR-2004
_diffrn_ambient_temperature 100(2)
_diffrn_measured_fraction_theta_full 1.000
_diffrn_measured_fraction_theta_max 0.944
_diffrn_measurement_device_type 'CCD area detector'
_diffrn_measurement_method 'phi and omega scans'
_diffrn_radiation_monochromator graphite
_diffrn_radiation_source 'fine-focus sealed tube'
_diffrn_radiation_type MoK\a
_diffrn_radiation_wavelength 0.71073
_diffrn_reflns_av_R_equivalents 0.0410
_diffrn_reflns_av_sigmaI/netI 0.0546
_diffrn_reflns_limit_h_max 7
_diffrn_reflns_limit_h_min -15
_diffrn_reflns_limit_k_max 15
_diffrn_reflns_limit_k_min -17
_diffrn_reflns_limit_l_max 24
_diffrn_reflns_limit_l_min -24
_diffrn_reflns_number 16837
_diffrn_reflns_theta_full 25.00
_diffrn_reflns_theta_max 28.25
_diffrn_reflns_theta_min 1.84
_exptl_absorpt_coefficient_mu 2.089
_exptl_absorpt_correction_T_max 0.8343
_exptl_absorpt_correction_T_min 0.6451
_exptl_absorpt_correction_type multi-scan
_exptl_absorpt_process_details SADABS
_exptl_crystal_colour colorless
_exptl_crystal_density_diffrn 1.191
_exptl_crystal_density_method 'not measured'
_exptl_crystal_description plate
_exptl_crystal_F_000 1096
_exptl_crystal_size_max 0.23
_exptl_crystal_size_mid 0.23
_exptl_crystal_size_min 0.09
_refine_diff_density_max 0.919
_refine_diff_density_min -0.371
_refine_diff_density_rms 0.072
_refine_ls_extinction_method none
_refine_ls_goodness_of_fit_ref 1.032
_refine_ls_hydrogen_treatment constr
_refine_ls_matrix_type full
_refine_ls_number_parameters 293
_refine_ls_number_reflns 6711
_refine_ls_number_restraints 0
_refine_ls_restrained_S_all 1.032
_refine_ls_R_factor_all 0.0663
_refine_ls_R_factor_gt 0.0443
_refine_ls_shift/su_max 0.083
_refine_ls_shift/su_mean 0.002
_refine_ls_structure_factor_coef Fsqd
_refine_ls_weighting_details 'calc w=1/[\s^2^(Fo^2^)+(0.0643P)^2^+0.1518P] where P=(Fo^2^+2Fc^2^)/3'
_refine_ls_weighting_scheme calc
_refine_ls_wR_factor_gt 0.1075
_refine_ls_wR_factor_ref 0.1168
_reflns_number_gt 5057
_reflns_number_total 6711
_reflns_threshold_expression >2sigma(I)
_cod_data_source_file om800065j-file001.cif
_cod_data_source_block complex5
_cod_depositor_comments
;
The following automatic conversions were performed:

'_symmetry_cell_setting' value 'Monoclinic' changed to 'monoclinic'
according to /home/saulius/struct/CIF-dictionaries/cif_core.dic
dictionary named 'cif_core.dic' version 2.4.1 from 2010-06-29.

Automatic conversion script
Id: cif_fix_values 1715 2011-07-08 13:25:40Z adriana 
;
_cod_original_cell_volume 2870.2(7)
_cod_original_sg_symbol_H-M P2(1)/c
_cod_database_code 4071263

loop_
_symmetry_equiv_pos_as_xyz
'x, y, z'
'-x, y+1/2, -z+1/2'
'-x, -y, -z'
'x, -y-1/2, z-1/2'

loop_
_atom_site_label
_atom_site_type_symbol
_atom_site_fract_x
_atom_site_fract_y
_atom_site_fract_z
_atom_site_U_iso_or_equiv
_atom_site_adp_type
_atom_site_occupancy
_atom_site_symmetry_multiplicity
_atom_site_calc_flag
_atom_site_refinement_flags
C1 C 0.5582(3) 0.2330(2) 0.70282(17) 0.0516(8) Uani 1 1 d .
C2 C 0.5110(3) 0.2867(2) 0.7522(2) 0.0619(10) Uani 1 1 d .
C3 C 0.5626(3) 0.2518(2) 0.8257(2) 0.0534(8) Uani 1 1 d .
C4 C 0.6408(3) 0.1781(2) 0.82136(17) 0.0426(7) Uani 1 1 d .
C5 C 0.6403(3) 0.16658(19) 0.74612(17) 0.0426(7) Uani 1 1 d .
C6 C 0.5133(4) 0.2305(4) 0.6181(2) 0.1031(18) Uani 1 1 d .
H6A H 0.5826 0.2279 0.5972 0.155 Uiso 1 1 calc R
H6B H 0.4659 0.2883 0.6001 0.155 Uiso 1 1 calc R
H6C H 0.4625 0.1739 0.6023 0.155 Uiso 1 1 calc R
C7 C 0.4110(4) 0.3611(3) 0.7287(4) 0.129(3) Uani 1 1 d .
H7A H 0.4064 0.3981 0.7726 0.193 Uiso 1 1 calc R
H7B H 0.3336 0.3289 0.7069 0.193 Uiso 1 1 calc R
H7C H 0.4287 0.4041 0.6914 0.193 Uiso 1 1 calc R
C8 C 0.5318(4) 0.2838(4) 0.8953(3) 0.119(2) Uani 1 1 d .
H8A H 0.4781 0.2367 0.9086 0.178 Uiso 1 1 calc R
H8B H 0.4909 0.3460 0.8862 0.178 Uiso 1 1 calc R
H8C H 0.6061 0.2896 0.9365 0.178 Uiso 1 1 calc R
C9 C 0.7067(4) 0.1154(3) 0.8865(2) 0.0819(14) Uani 1 1 d .
H9A H 0.7679 0.1534 0.9223 0.123 Uiso 1 1 calc R
H9B H 0.7462 0.0624 0.8678 0.123 Uiso 1 1 calc R
H9C H 0.6487 0.0897 0.9114 0.123 Uiso 1 1 calc R
C10 C 0.7051(4) 0.0904(3) 0.7152(3) 0.0765(12) Uani 1 1 d .
H10A H 0.6458 0.0460 0.6844 0.115 Uiso 1 1 calc R
H10B H 0.7599 0.0554 0.7566 0.115 Uiso 1 1 calc R
H10C H 0.7517 0.1202 0.6844 0.115 Uiso 1 1 calc R
C11 C 0.7215(3) 0.4506(2) 0.66872(17) 0.0500(8) Uani 1 1 d .
C12 C 0.8143(3) 0.3847(2) 0.66749(16) 0.0476(7) Uani 1 1 d .
C13 C 0.9130(3) 0.4036(2) 0.73113(16) 0.0417(7) Uani 1 1 d .
C14 C 0.8818(3) 0.4792(2) 0.77136(16) 0.0414(7) Uani 1 1 d .
C15 C 0.7617(3) 0.5074(2) 0.73312(18) 0.0470(7) Uani 1 1 d .
C16 C 0.6088(4) 0.4683(3) 0.6056(2) 0.0869(14) Uani 1 1 d .
H16A H 0.6222 0.5226 0.5755 0.130 Uiso 1 1 calc R
H16B H 0.5413 0.4827 0.6264 0.130 Uiso 1 1 calc R
H16C H 0.5898 0.4111 0.5740 0.130 Uiso 1 1 calc R
C17 C 0.8176(5) 0.3161(3) 0.6066(2) 0.0859(14) Uani 1 1 d .
H17A H 0.7349 0.3016 0.5770 0.129 Uiso 1 1 calc R
H17B H 0.8578 0.2570 0.6287 0.129 Uiso 1 1 calc R
H17C H 0.8624 0.3446 0.5742 0.129 Uiso 1 1 calc R
C18 C 1.0358(3) 0.3588(3) 0.7480(2) 0.0706(11) Uani 1 1 d .
H18A H 1.0857 0.3943 0.7222 0.106 Uiso 1 1 calc R
H18B H 1.0279 0.2923 0.7307 0.106 Uiso 1 1 calc R
H18C H 1.0740 0.3604 0.8022 0.106 Uiso 1 1 calc R
C19 C 0.9641(3) 0.5263(3) 0.83949(19) 0.0657(10) Uani 1 1 d .
H19A H 1.0204 0.5690 0.8241 0.099 Uiso 1 1 calc R
H19B H 1.0099 0.4772 0.8733 0.099 Uiso 1 1 calc R
H19C H 0.9157 0.5634 0.8654 0.099 Uiso 1 1 calc R
C20 C 0.6940(4) 0.5913(3) 0.7531(3) 0.0823(13) Uani 1 1 d .
H20A H 0.7240 0.6041 0.8070 0.123 Uiso 1 1 calc R
H20B H 0.6075 0.5764 0.7403 0.123 Uiso 1 1 calc R
H20C H 0.7067 0.6479 0.7251 0.123 Uiso 1 1 calc R
C21 C 0.9803(2) 0.2851(2) 0.95470(15) 0.0367(6) Uani 1 1 d .
H21 H 0.9961 0.3164 1.0019 0.044 Uiso 1 1 calc R
C22 C 1.0171(3) 0.1192(3) 0.8576(2) 0.0701(11) Uani 1 1 d .
H22A H 0.9499 0.0809 0.8647 0.105 Uiso 1 1 calc R
H22B H 1.0784 0.0768 0.8473 0.105 Uiso 1 1 calc R
H22C H 0.9871 0.1629 0.8153 0.105 Uiso 1 1 calc R
C23 C 1.2330(3) 0.2368(3) 0.9384(3) 0.0772(12) Uani 1 1 d .
H23A H 1.2215 0.2745 0.8925 0.116 Uiso 1 1 calc R
H23B H 1.2883 0.1836 0.9381 0.116 Uiso 1 1 calc R
H23C H 1.2673 0.2776 0.9821 0.116 Uiso 1 1 calc R
C24 C 1.1143(4) 0.1126(4) 1.0282(3) 0.0944(15) Uani 1 1 d .
H24A H 1.1487 0.1518 1.0728 0.142 Uiso 1 1 calc R
H24B H 1.1715 0.0619 1.0251 0.142 Uiso 1 1 calc R
H24C H 1.0383 0.0839 1.0315 0.142 Uiso 1 1 calc R
C25 C 0.8224(3) 0.4260(2) 0.97772(15) 0.0413(7) Uani 1 1 d .
H25A H 0.9036 0.4559 0.9926 0.050 Uiso 1 1 calc R
H25B H 0.8185 0.3785 1.0165 0.050 Uiso 1 1 calc R
C26 C 0.7286(3) 0.5007(2) 0.9731(2) 0.0597(9) Uani 1 1 d .
H26 H 0.7167 0.5438 0.9322 0.072 Uiso 1 1 calc R
C27 C 0.6647(5) 0.5141(3) 1.0149(3) 0.0892(14) Uani 1 1 d .
H27A H 0.6718 0.4736 1.0569 0.107 Uiso 1 1 calc R
H27B H 0.6078 0.5651 1.0052 0.107 Uiso 1 1 calc R
N1 N 0.88654(18) 0.31204(15) 0.90142(12) 0.0303(5) Uani 1 1 d .
N2 N 0.80481(19) 0.37832(16) 0.90673(12) 0.0329(5) Uani 1 1 d .
Si1 Si 1.08487(7) 0.18882(6) 0.94334(5) 0.0435(2) Uani 1 1 d .
Y1 Y 0.74100(2) 0.335677(17) 0.786166(13) 0.03015(9) Uani 1 1 d .

loop_
_atom_site_aniso_label
_atom_site_aniso_U_11
_atom_site_aniso_U_22
_atom_site_aniso_U_33
_atom_site_aniso_U_23
_atom_site_aniso_U_13
_atom_site_aniso_U_12
C1 0.0452(17) 0.0514(19) 0.0445(17) 0.0016(14) -0.0106(14) -0.0179(15)
C2 0.0256(15) 0.0413(18) 0.110(3) -0.0081(19) 0.0046(17) -0.0038(13)
C3 0.0333(15) 0.063(2) 0.068(2) -0.0219(17) 0.0198(15) -0.0208(15)
C4 0.0330(14) 0.0490(18) 0.0417(16) 0.0007(13) 0.0034(12) -0.0167(13)
C5 0.0393(15) 0.0346(15) 0.0505(17) -0.0063(13) 0.0069(13) -0.0102(12)
C6 0.116(4) 0.110(4) 0.051(2) 0.009(2) -0.029(2) -0.059(3)
C7 0.035(2) 0.071(3) 0.257(8) -0.004(4) 0.002(3) 0.013(2)
C8 0.086(3) 0.160(5) 0.139(5) -0.089(4) 0.080(3) -0.068(3)
C9 0.068(2) 0.096(3) 0.065(2) 0.039(2) -0.0094(19) -0.037(2)
C10 0.078(3) 0.052(2) 0.107(3) -0.032(2) 0.039(2) -0.017(2)
C11 0.0478(18) 0.0515(18) 0.0435(17) 0.0175(14) 0.0008(14) -0.0039(15)
C12 0.062(2) 0.0509(18) 0.0332(15) 0.0029(13) 0.0182(14) -0.0069(16)
C13 0.0412(15) 0.0457(17) 0.0409(16) 0.0105(13) 0.0159(13) 0.0000(13)
C14 0.0445(16) 0.0411(16) 0.0387(15) 0.0042(12) 0.0117(13) -0.0116(13)
C15 0.0507(18) 0.0354(16) 0.0577(19) 0.0125(14) 0.0198(15) 0.0039(13)
C16 0.068(3) 0.096(3) 0.075(3) 0.043(2) -0.017(2) -0.008(2)
C17 0.122(4) 0.093(3) 0.048(2) -0.016(2) 0.032(2) -0.025(3)
C18 0.052(2) 0.081(3) 0.087(3) 0.024(2) 0.032(2) 0.0161(19)
C19 0.074(2) 0.070(2) 0.050(2) -0.0054(17) 0.0120(17) -0.039(2)
C20 0.093(3) 0.048(2) 0.117(4) 0.015(2) 0.046(3) 0.019(2)
C21 0.0343(14) 0.0384(15) 0.0332(14) -0.0027(11) 0.0020(11) 0.0003(12)
C22 0.053(2) 0.067(2) 0.089(3) -0.032(2) 0.0191(19) 0.0018(18)
C23 0.0367(18) 0.074(3) 0.117(3) -0.001(2) 0.016(2) 0.0010(18)
C24 0.093(3) 0.097(4) 0.093(3) 0.041(3) 0.027(3) 0.043(3)
C25 0.0428(16) 0.0411(16) 0.0388(15) -0.0074(12) 0.0094(12) -0.0003(13)
C26 0.079(2) 0.0483(19) 0.061(2) -0.0127(16) 0.0347(19) 0.0099(17)
C27 0.109(4) 0.082(3) 0.090(3) 0.016(2) 0.051(3) 0.022(3)
N1 0.0262(10) 0.0303(11) 0.0335(11) -0.0025(9) 0.0065(9) -0.0020(8)
N2 0.0294(11) 0.0338(12) 0.0351(12) -0.0048(9) 0.0084(9) 0.0024(9)
Si1 0.0329(4) 0.0424(5) 0.0516(5) 0.0019(4) 0.0059(4) 0.0069(3)
Y1 0.02685(14) 0.03079(15) 0.02987(14) -0.00112(10) 0.00301(9) -0.00138(10)

loop_
_atom_type_symbol
_atom_type_description
_atom_type_scat_dispersion_real
_atom_type_scat_dispersion_imag
_atom_type_scat_source
C C 0.0033 0.0016 'International Tables Vol C Tables 4.2.6.8 and 6.1.1.4'
H H 0.0000 0.0000 'International Tables Vol C Tables 4.2.6.8 and 6.1.1.4'
N N 0.0061 0.0033 'International Tables Vol C Tables 4.2.6.8 and 6.1.1.4'
Si Si 0.0817 0.0704 'International Tables Vol C Tables 4.2.6.8 and 6.1.1.4'
Y Y -2.7962 3.5667 'International Tables Vol C Tables 4.2.6.8 and 6.1.1.4'

loop_
_geom_angle_atom_site_label_1
_geom_angle_atom_site_label_2
_geom_angle_atom_site_label_3
_geom_angle
C2 C1 C5 107.4(3)
C2 C1 C6 127.5(4)
C5 C1 C6 124.1(4)
C2 C1 Y1 73.65(17)
C5 C1 Y1 74.12(15)
C6 C1 Y1 127.1(2)
C1 C2 C3 108.1(3)
C1 C2 C7 125.1(4)
C3 C2 C7 126.4(4)
C1 C2 Y1 75.56(17)
C3 C2 Y1 74.60(16)
C7 C2 Y1 121.3(3)
C4 C3 C2 107.8(3)
C4 C3 C8 125.8(4)
C2 C3 C8 126.3(4)
C4 C3 Y1 75.27(17)
C2 C3 Y1 74.29(18)
C8 C3 Y1 119.7(2)
C3 C4 C5 108.6(3)
C3 C4 C9 125.0(3)
C5 C4 C9 126.1(3)
C3 C4 Y1 74.37(17)
C5 C4 Y1 74.47(16)
C9 C4 Y1 121.47(19)
C4 C5 C1 108.0(3)
C4 C5 C10 126.6(3)
C1 C5 C10 125.1(3)
C4 C5 Y1 74.78(15)
C1 C5 Y1 75.14(16)
C10 C5 Y1 121.0(2)
C15 C11 C12 108.1(3)
C15 C11 C16 125.4(3)
C12 C11 C16 125.8(3)
C15 C11 Y1 73.17(17)
C12 C11 Y1 74.28(16)
C16 C11 Y1 126.4(2)
C11 C12 C13 107.4(3)
C11 C12 C17 127.5(3)
C13 C12 C17 124.6(3)
C11 C12 Y1 74.92(17)
C13 C12 Y1 73.88(16)
C17 C12 Y1 122.9(2)
C14 C13 C12 108.7(3)
C14 C13 C18 124.9(3)
C12 C13 C18 126.0(3)
C14 C13 Y1 74.53(16)
C12 C13 Y1 75.11(17)
C18 C13 Y1 122.2(2)
C13 C14 C15 107.5(3)
C13 C14 C19 125.8(3)
C15 C14 C19 126.6(3)
C13 C14 Y1 74.80(16)
C15 C14 Y1 73.93(16)
C19 C14 Y1 120.4(2)
C11 C15 C14 108.3(3)
C11 C15 C20 125.4(3)
C14 C15 C20 126.0(3)
C11 C15 Y1 76.15(17)
C14 C15 Y1 74.75(16)
C20 C15 Y1 120.7(2)
N1 C21 Si1 123.4(2)
N2 C25 C26 110.9(2)
C27 C26 C25 128.8(4)
C21 N1 N2 126.4(2)
C21 N1 Y1 164.99(19)
N2 N1 Y1 68.46(12)
N1 N2 C25 117.6(2)
N1 N2 Y1 77.54(13)
C25 N2 Y1 164.56(18)
C22 Si1 C24 111.4(2)
C22 Si1 C21 110.42(15)
C24 Si1 C21 106.93(17)
C22 Si1 C23 108.8(2)
C24 Si1 C23 107.2(2)
C21 Si1 C23 112.13(16)
N2 Y1 N1 33.99(7)
N2 Y1 C15 95.35(9)
N1 Y1 C15 110.74(9)
N2 Y1 C2 109.73(11)
N1 Y1 C2 126.63(11)
C15 Y1 C2 109.70(10)
N2 Y1 C3 84.51(9)
N1 Y1 C3 95.58(9)
C15 Y1 C3 131.90(10)
C2 Y1 C3 31.11(11)
N2 Y1 C14 82.03(8)
N1 Y1 C14 84.19(8)
C15 Y1 C14 31.32(9)
C2 Y1 C14 141.00(10)
C3 Y1 C14 156.01(10)
N2 Y1 C13 102.63(9)
N1 Y1 C13 88.96(8)
C15 Y1 C13 51.10(9)
C2 Y1 C13 144.20(11)
C3 Y1 C13 172.28(10)
C14 Y1 C13 30.67(9)
N2 Y1 C5 121.07(9)
N1 Y1 C5 106.06(8)
C15 Y1 C5 141.99(10)
C2 Y1 C5 50.82(10)
C3 Y1 C5 50.77(10)
C14 Y1 C5 151.98(10)
C13 Y1 C5 121.91(10)
N2 Y1 C4 91.08(9)
N1 Y1 C4 84.68(8)
C15 Y1 C4 160.29(9)
C2 Y1 C4 50.67(10)
C3 Y1 C4 30.36(10)
C14 Y1 C4 168.08(9)
C13 Y1 C4 144.83(10)
C5 Y1 C4 30.76(9)
N2 Y1 C1 135.53(9)
N1 Y1 C1 134.74(9)
C15 Y1 C1 114.44(10)
C2 Y1 C1 30.79(11)
C3 Y1 C1 51.05(10)
C14 Y1 C1 139.33(9)
C13 Y1 C1 121.67(10)
C5 Y1 C1 30.74(9)
C4 Y1 C1 50.73(9)
N2 Y1 C12 132.06(9)
N1 Y1 C12 118.81(9)
C15 Y1 C12 51.07(10)
C2 Y1 C12 113.43(12)
C3 Y1 C12 142.69(10)
C14 Y1 C12 51.14(9)
C13 Y1 C12 31.01(9)
C5 Y1 C12 102.27(10)
C4 Y1 C12 132.73(10)
C1 Y1 C12 92.22(10)
N2 Y1 C11 126.02(9)
N1 Y1 C11 135.01(9)
C15 Y1 C11 30.69(10)
C2 Y1 C11 96.34(11)
C3 Y1 C11 126.84(11)
C14 Y1 C11 51.09(9)
C13 Y1 C11 50.91(9)
C5 Y1 C11 112.17(10)
C4 Y1 C11 139.33(9)
C1 Y1 C11 88.63(10)
C12 Y1 C11 30.80(10)

loop_
_geom_bond_atom_site_label_1
_geom_bond_atom_site_label_2
_geom_bond_distance
C1 C2 1.406(5)
C1 C5 1.407(4)
C1 C6 1.513(5)
C1 Y1 2.660(3)
C2 C3 1.414(5)
C2 C7 1.522(5)
C2 Y1 2.635(3)
C3 C4 1.385(4)
C3 C8 1.501(5)
C3 Y1 2.639(3)
C4 C5 1.405(4)
C4 C9 1.516(4)
C4 Y1 2.651(3)
C5 C10 1.502(5)
C5 Y1 2.647(3)
C11 C15 1.402(5)
C11 C12 1.415(5)
C11 C16 1.508(4)
C11 Y1 2.668(3)
C12 C13 1.418(4)
C12 C17 1.491(5)
C12 Y1 2.660(3)
C13 C14 1.398(4)
C13 C18 1.496(5)
C13 Y1 2.644(3)
C14 C15 1.423(4)
C14 C19 1.505(4)
C14 Y1 2.641(3)
C15 C20 1.511(5)
C15 Y1 2.630(3)
C21 N1 1.301(3)
C21 Si1 1.856(3)
C22 Si1 1.844(4)
C23 Si1 1.857(3)
C24 Si1 1.853(4)
C25 N2 1.441(3)
C25 C26 1.487(4)
C26 C27 1.223(5)
N1 N2 1.343(3)
N1 Y1 2.346(2)
N2 Y1 2.235(2)
